data_1561300
loop_
_publ_author_name
'Zhou, Wanli'
'Zheng, Yanping'
'Peng, Jun'

_publ_section_title
;
 Cu-containing Keggin-type polyoxometalates-based organic-inorganic
 hybrids with double electro-catalytic behaviors
;
_journal_name_full 'Journal of Solid State Chemistry'
_journal_page_first 786
_journal_page_last 791
_journal_paper_doi 10.1016/j.jssc.2017.12.016
_journal_volume 258
_journal_year 2018
_chemical_formula_moiety 'C44 H36 Cu2 N20 O46 P W12'
_chemical_formula_sum 'C44 H48 Cu2 N20 O46 P W12'
_chemical_formula_weight 3957.27
_space_group_IT_number 14
_space_group_name_Hall '-P 2yn'
_space_group_name_H-M_alt 'P 1 21/n 1'
_symmetry_cell_setting monoclinic
_symmetry_space_group_name_Hall '-P 2yn'
_symmetry_space_group_name_H-M 'P 1 21/n 1'
_atom_sites_solution_hydrogens geom
_atom_sites_solution_primary direct
_atom_sites_solution_secondary difmap
_cell_angle_alpha 90.00
_cell_angle_beta 103.198(5)
_cell_angle_gamma 90.00
_cell_formula_units_Z 4
_cell_length_a 13.3775(6)
_cell_length_b 42.058(2)
_cell_length_c 13.6225(7)
_cell_measurement_reflns_used 13059
_cell_measurement_temperature 293(2)
_cell_measurement_theta_max 25.00
_cell_measurement_theta_min 2.83
_cell_volume 7462.0(6)
_computing_cell_refinement CrysAlis
_computing_data_collection 'CrysAlis (Oxford Diffraction,2006)'
_computing_data_reduction CrysAlis
_computing_molecular_graphics 'Bruker SHELXTL'
_computing_publication_material 'Bruker SHELXTL'
_computing_structure_refinement 'SHELXL-97 (Sheldrick, 1997)'
_computing_structure_solution 'SHELXS-97 (Sheldrick, 1990)'
_diffrn_ambient_temperature 293(2)
_diffrn_measured_fraction_theta_full 0.995
_diffrn_measured_fraction_theta_max 0.995
_diffrn_measurement_device_type 'Xcalibur, Ruby, Gemini ultra'
_diffrn_measurement_method '\w scan'
_diffrn_radiation_monochromator graphite
_diffrn_radiation_source 'fine-focus sealed tube'
_diffrn_radiation_type MoK\a
_diffrn_radiation_wavelength 0.71073
_diffrn_reflns_av_R_equivalents 0.0822
_diffrn_reflns_av_sigmaI/netI 0.1330
_diffrn_reflns_limit_h_max 15
_diffrn_reflns_limit_h_min -15
_diffrn_reflns_limit_k_max 50
_diffrn_reflns_limit_k_min -39
_diffrn_reflns_limit_l_max 13
_diffrn_reflns_limit_l_min -16
_diffrn_reflns_number 27540
_diffrn_reflns_theta_full 25.00
_diffrn_reflns_theta_max 25.00
_diffrn_reflns_theta_min 2.83
_exptl_absorpt_coefficient_mu 19.104
_exptl_absorpt_correction_T_max 0.022
_exptl_absorpt_correction_T_min 0.001
_exptl_absorpt_correction_type multi-scan
_exptl_absorpt_process_details 'SADABS, Sheldrick, 1996'
_exptl_crystal_colour blue
_exptl_crystal_density_diffrn 3.523
_exptl_crystal_density_method 'not measured'
_exptl_crystal_description block
_exptl_crystal_F_000 7124
_exptl_crystal_size_max 0.40
_exptl_crystal_size_mid 0.35
_exptl_crystal_size_min 0.20
_refine_diff_density_max 2.846
_refine_diff_density_min -5.109
_refine_diff_density_rms 0.461
_refine_ls_extinction_method none
_refine_ls_goodness_of_fit_ref 1.005
_refine_ls_hydrogen_treatment constr
_refine_ls_matrix_type full
_refine_ls_number_parameters 1126
_refine_ls_number_reflns 13059
_refine_ls_number_restraints 254
_refine_ls_restrained_S_all 0.997
_refine_ls_R_factor_all 0.1579
_refine_ls_R_factor_gt 0.1028
_refine_ls_shift/su_max 0.040
_refine_ls_shift/su_mean 0.002
_refine_ls_structure_factor_coef Fsqd
_refine_ls_weighting_details 'calc w=1/[\s^2^(Fo^2^)+(0.0359P)^2^+1500.0000P] where P=(Fo^2^+2Fc^2^)/3'
_refine_ls_weighting_scheme calc
_refine_ls_wR_factor_gt 0.2061
_refine_ls_wR_factor_ref 0.2301
_reflns_number_gt 8238
_reflns_number_total 13059
_reflns_threshold_expression >2sigma(I)
_cod_data_source_file mmc2.CIF
_cod_data_source_block 4
_cod_original_sg_symbol_Hall -P2yn
_cod_original_sg_symbol_H-M P21/n
_cod_database_code 1561300

loop_
_symmetry_equiv_pos_as_xyz
'x, y, z'
'-x+1/2, y+1/2, -z+1/2'
'-x, -y, -z'
'x-1/2, -y-1/2, z-1/2'

loop_
_atom_site_label
_atom_site_type_symbol
_atom_site_fract_x
_atom_site_fract_y
_atom_site_fract_z
_atom_site_U_iso_or_equiv
_atom_site_adp_type
_atom_site_occupancy
_atom_site_symmetry_multiplicity
_atom_site_calc_flag
_atom_site_refinement_flags
_atom_site_disorder_assembly
_atom_site_disorder_group
W1 W 0.27975(12) 0.37809(4) 1.15453(11) 0.0278(4) Uani 1 1 d . . .
W2 W 0.77812(12) 0.37802(4) 1.44730(12) 0.0302(4) Uani 1 1 d . . .
W3 W 0.43113(13) 0.38583(4) 1.51952(11) 0.0280(4) Uani 1 1 d . . .
W4 W 0.62744(13) 0.38161(4) 1.08861(12) 0.0337(4) Uani 1 1 d . . .
W5 W 0.61193(14) 0.32392(4) 1.48864(12) 0.0327(4) Uani 1 1 d . . .
W6 W 0.35855(12) 0.44039(4) 1.34025(11) 0.0246(3) Uani 1 1 d . . .
W7 W 0.70112(12) 0.43886(4) 1.25450(11) 0.0278(4) Uani 1 1 d . . .
W8 W 0.59630(11) 0.43967(4) 1.47813(11) 0.0245(3) Uani 1 1 d . . .
W9 W 0.46307(13) 0.43854(4) 1.11595(11) 0.0307(4) Uani 1 1 d . . .
W10 W 0.70263(13) 0.32052(4) 1.28082(12) 0.0332(4) Uani 1 1 d . . .
W11 W 0.44348(13) 0.32105(4) 1.12498(12) 0.0309(4) Uani 1 1 d . . .
W12 W 0.35229(13) 0.32349(4) 1.33205(12) 0.0315(4) Uani 1 1 d . . .
Cu1 Cu 0.7532(4) 0.47624(12) 1.7013(3) 0.0329(11) Uani 1 1 d U . .
Cu2 Cu 0.1084(4) 0.28098(12) 1.3899(3) 0.0369(12) Uani 1 1 d . . .
P1 P 0.5288(19) 0.3802(5) 1.3020(18) 0.114(6) Uani 1 1 d U . .
O1 O 0.6608(19) 0.4679(5) 1.5594(17) 0.026(6) Uani 1 1 d U . .
O2 O 0.2726(19) 0.2962(5) 1.3701(17) 0.027(6) Uani 1 1 d U . .
O3 O 0.265(2) 0.4707(7) 1.329(2) 0.041(7) Uani 1 1 d . . .
O4 O 0.2849(17) 0.4089(6) 1.2587(17) 0.027(6) Uani 1 1 d . . .
O5 O 0.385(2) 0.3787(6) 1.6247(19) 0.037(6) Uani 1 1 d U . .
O6 O 0.5659(18) 0.4020(5) 1.2247(15) 0.019(5) Uani 1 1 d U . .
O7 O 0.6436(19) 0.4520(5) 1.3633(16) 0.023(5) Uani 1 1 d U . .
O8 O 0.471(2) 0.4621(6) 1.4299(19) 0.035(7) Uani 1 1 d . . .
O9 O 0.704(2) 0.3524(6) 1.1818(18) 0.036(7) Uani 1 1 d . . .
O10 O 0.159(2) 0.3846(7) 1.082(2) 0.054(8) Uani 1 1 d . . .
O11 O 0.526(2) 0.4186(6) 1.5696(17) 0.034(7) Uani 1 1 d . . .
O12 O 0.537(2) 0.3554(6) 1.5418(17) 0.032(6) Uani 1 1 d . . .
O13 O 0.3577(18) 0.4071(5) 1.0988(17) 0.024(5) Uani 1 1 d U . .
O14 O 0.4921(17) 0.4031(5) 1.3788(16) 0.019(5) Uani 1 1 d U . .
O15 O 0.696(2) 0.4074(5) 1.5017(18) 0.029(6) Uani 1 1 d U . .
O16 O 0.482(2) 0.3110(7) 1.4047(19) 0.042(7) Uani 1 1 d . . .
O17 O 0.4163(19) 0.4517(5) 1.2329(17) 0.024(5) Uani 1 1 d U . .
O18 O 0.429(2) 0.2920(7) 1.040(2) 0.051(8) Uani 1 1 d . . .
O19 O 0.590(2) 0.4604(6) 1.1642(19) 0.034(6) Uani 1 1 d U . .
O20 O 0.517(2) 0.3532(6) 1.0693(18) 0.035(7) Uani 1 1 d . . .
O21 O 0.400(2) 0.4649(7) 1.0268(19) 0.037(7) Uani 1 1 d . . .
O22 O 0.2461(19) 0.3458(5) 1.2384(19) 0.029(6) Uani 1 1 d . . .
O23 O 0.719(2) 0.4152(6) 1.1422(17) 0.029(6) Uani 1 1 d U . .
O24 O 0.776(2) 0.2898(6) 1.251(2) 0.042(7) Uani 1 1 d . . .
O25 O 0.3356(19) 0.4181(6) 1.4517(19) 0.031(6) Uani 1 1 d . . .
O26 O 0.3546(18) 0.3548(6) 1.4297(16) 0.029(6) Uani 1 1 d . . .
O27 O 0.319(2) 0.3440(6) 1.071(2) 0.042(8) Uani 1 1 d . . .
O28 O 0.678(2) 0.3000(6) 1.3989(18) 0.031(6) Uani 1 1 d U . .
O29 O 0.8000(18) 0.4650(6) 1.2608(19) 0.028(6) Uani 1 1 d . . .
O30 O 0.437(3) 0.3589(6) 1.2506(19) 0.046(7) Uani 1 1 d U . .
O31 O 0.628(2) 0.2968(6) 1.5840(19) 0.038(7) Uani 1 1 d U . .
O32 O 0.811(2) 0.3447(6) 1.365(2) 0.051(8) Uani 1 1 d . . .
O33 O 0.6196(18) 0.3592(5) 1.3569(18) 0.024(5) Uani 1 1 d U . .
O34 O 0.375(2) 0.3002(6) 1.2164(19) 0.034(7) Uani 1 1 d . . .
O35 O 0.527(2) 0.4141(6) 1.033(2) 0.037(7) Uani 1 1 d . . .
O36 O 0.674(3) 0.3741(7) 0.983(2) 0.054(9) Uani 1 1 d . . .
O37 O 0.570(3) 0.3092(7) 1.207(3) 0.058(9) Uani 1 1 d . . .
O39 O 0.736(2) 0.3476(6) 1.5290(16) 0.030(6) Uani 1 1 d . . .
O40 O 0.777(2) 0.4074(5) 1.3434(17) 0.028(6) Uani 1 1 d U . .
O41 O 0.895(2) 0.3855(6) 1.521(2) 0.046(8) Uani 1 1 d . . .
C1 C 0.873(3) 0.4573(12) 1.897(3) 0.044(12) Uani 1 1 d . . .
H1 H 0.8810 0.4377 1.8685 0.053 Uiso 1 1 calc R . .
C2 C 0.862(4) 0.4936(9) 2.011(3) 0.042(10) Uani 1 1 d U . .
H2 H 0.8616 0.5044 2.0706 0.051 Uiso 1 1 calc R . .
C3 C 0.829(5) 0.5034(11) 1.914(3) 0.068(17) Uani 1 1 d . . .
H3 H 0.8020 0.5236 1.8971 0.082 Uiso 1 1 calc R . .
C4 C 0.906(3) 0.4086(8) 2.059(2) 0.024(8) Uani 1 1 d U . .
H4 H 0.8654 0.4022 1.9974 0.029 Uiso 1 1 calc R . .
C5 C 0.932(3) 0.4392(9) 2.073(3) 0.032(9) Uani 1 1 d . . .
C6 C 0.996(3) 0.3986(10) 2.217(3) 0.037(10) Uani 1 1 d U . .
C7 C 0.989(4) 0.4496(10) 2.164(3) 0.044(11) Uani 1 1 d U . .
H7 H 1.0025 0.4712 2.1747 0.053 Uiso 1 1 calc R . .
C8 C 0.937(3) 0.3863(10) 2.134(3) 0.038(10) Uani 1 1 d . . .
H8 H 0.9188 0.3650 2.1275 0.046 Uiso 1 1 calc R . .
C9 C 1.027(3) 0.3429(10) 2.291(3) 0.039(10) Uani 1 1 d . . .
H9 H 0.9927 0.3327 2.2329 0.046 Uiso 1 1 calc R . .
C10 C 1.099(4) 0.3804(13) 2.396(4) 0.066(14) Uani 1 1 d U . .
H10 H 1.1230 0.4001 2.4231 0.079 Uiso 1 1 calc R . .
C11 C 1.116(4) 0.3511(9) 2.441(3) 0.058(15) Uani 1 1 d . . .
H11 H 1.1524 0.3475 2.5067 0.069 Uiso 1 1 calc R . .
C12 C 0.530(3) 0.4776(8) 1.700(3) 0.023(8) Uani 1 1 d U . .
H12 H 0.5139 0.4863 1.6355 0.027 Uiso 1 1 calc R . .
C13 C 0.620(4) 0.4625(13) 1.846(3) 0.059(15) Uani 1 1 d . . .
H13 H 0.6757 0.4582 1.8986 0.071 Uiso 1 1 calc R . .
C14 C 0.514(5) 0.4592(14) 1.846(5) 0.078(17) Uani 1 1 d U . .
H14 H 0.4856 0.4525 1.8993 0.093 Uiso 1 1 calc R . .
C15 C 0.356(3) 0.4688(7) 1.717(2) 0.016(7) Uani 1 1 d U . .
C16 C 0.290(3) 0.4660(9) 1.780(3) 0.031(9) Uani 1 1 d U . .
H16 H 0.3189 0.4653 1.8493 0.037 Uiso 1 1 calc R . .
C17 C 0.305(3) 0.4690(10) 1.618(3) 0.045(12) Uani 1 1 d . . .
H17 H 0.3450 0.4682 1.5701 0.054 Uiso 1 1 calc R . .
C18 C 0.144(3) 0.4654(9) 1.652(3) 0.033(9) Uani 1 1 d U . .
C19 C 0.206(3) 0.4702(9) 1.584(3) 0.030(8) Uani 1 1 d U . .
H19 H 0.1776 0.4741 1.5161 0.036 Uiso 1 1 calc R . .
C20 C -0.026(3) 0.4617(10) 1.532(3) 0.034(10) Uani 1 1 d . . .
H20 H -0.0051 0.4559 1.4738 0.041 Uiso 1 1 calc R . .
C21 C -0.028(4) 0.4732(11) 1.689(3) 0.048(12) Uani 1 1 d . . .
H21 H -0.0064 0.4762 1.7579 0.057 Uiso 1 1 calc R . .
C22 C -0.118(3) 0.4667(11) 1.542(3) 0.043(11) Uani 1 1 d . . .
H22 H -0.1761 0.4651 1.4899 0.052 Uiso 1 1 calc R . .
C23 C 0.256(4) 0.2961(13) 1.697(3) 0.057(14) Uani 1 1 d . . .
H23 H 0.3118 0.3025 1.7476 0.068 Uiso 1 1 calc R . .
C24 C 0.097(3) 0.2803(9) 1.613(3) 0.037(9) Uani 1 1 d U . .
H24 H 0.0281 0.2747 1.5993 0.045 Uiso 1 1 calc R . .
C25 C 0.245(3) 0.2966(10) 1.600(3) 0.039(10) Uani 1 1 d U . .
H25 H 0.2979 0.3032 1.5706 0.047 Uiso 1 1 calc R . .
C26 C 0.042(3) 0.2658(8) 1.798(3) 0.032(9) Uani 1 1 d U . .
H26 H -0.0004 0.2585 1.7387 0.038 Uiso 1 1 calc R . .
C27 C 0.015(3) 0.2630(8) 1.894(3) 0.030(9) Uani 1 1 d U . .
H27 H -0.0487 0.2551 1.8970 0.036 Uiso 1 1 calc R . .
C28 C 0.130(3) 0.2792(8) 1.799(3) 0.031(9) Uani 1 1 d U . .
C29 C 0.174(4) 0.2836(12) 1.975(3) 0.053(14) Uani 1 1 d . . .
H29 H 0.2209 0.2889 2.0341 0.064 Uiso 1 1 calc R . .
C30 C 0.083(4) 0.2719(10) 1.979(3) 0.045(12) Uani 1 1 d . . .
C31 C -0.032(3) 0.2550(12) 2.088(3) 0.049(12) Uani 1 1 d . . .
H31 H -0.0826 0.2448 2.0400 0.058 Uiso 1 1 calc R . .
C32 C 0.105(3) 0.2808(8) 2.166(3) 0.030(9) Uani 1 1 d . . .
H32 H 0.1633 0.2935 2.1759 0.035 Uiso 1 1 calc R . .
C33 C -0.027(4) 0.2591(11) 2.185(4) 0.062(15) Uani 1 1 d . . .
H33 H -0.0796 0.2535 2.2160 0.074 Uiso 1 1 calc R . .
C34 C 0.184(3) 0.2183(10) 1.501(3) 0.039(11) Uani 1 1 d . . .
H34 H 0.1567 0.2224 1.5572 0.047 Uiso 1 1 calc R . .
C35 C 0.251(4) 0.1938(9) 1.492(3) 0.040(11) Uani 1 1 d . . .
H35 H 0.2776 0.1786 1.5402 0.049 Uiso 1 1 calc R . .
C36 C 0.218(4) 0.2230(10) 1.354(4) 0.050(12) Uani 1 1 d U . .
H36 H 0.2215 0.2305 1.2911 0.060 Uiso 1 1 calc R . .
C37 C 0.341(4) 0.1778(10) 1.374(3) 0.043(11) Uani 1 1 d . . .
C38 C 0.419(4) 0.1659(10) 1.436(3) 0.043(10) Uani 1 1 d U . .
H38 H 0.4241 0.1688 1.5045 0.051 Uiso 1 1 calc R . .
C39 C 0.493(4) 0.1495(13) 1.406(3) 0.064(15) Uani 1 1 d . . .
H39 H 0.5432 0.1386 1.4534 0.076 Uiso 1 1 calc R . .
C40 C 0.345(4) 0.1756(12) 1.266(3) 0.053(13) Uani 1 1 d . . .
H40 H 0.2929 0.1851 1.2186 0.064 Uiso 1 1 calc R . .
C41 C 0.495(5) 0.1489(10) 1.306(4) 0.061(16) Uani 1 1 d . . .
C42 C 0.683(4) 0.1361(11) 1.337(4) 0.051(12) Uani 1 1 d U . .
H42 H 0.7028 0.1447 1.4016 0.061 Uiso 1 1 calc R . .
C43 C 0.594(4) 0.1201(11) 1.189(4) 0.055(13) Uani 1 1 d . . .
H43 H 0.5380 0.1156 1.1373 0.066 Uiso 1 1 calc R . .
C44 C 0.693(5) 0.1132(14) 1.188(4) 0.071(17) Uani 1 1 d . . .
H44 H 0.7208 0.1045 1.1379 0.085 Uiso 1 1 calc R . .
N1 N 0.838(2) 0.4829(8) 1.846(2) 0.035(8) Uani 1 1 d . . .
N2 N 0.896(2) 0.4633(6) 1.998(2) 0.018(6) Uani 1 1 d U . .
N3 N 1.025(4) 0.4282(11) 2.239(3) 0.078(15) Uani 1 1 d . . .
N4 N 1.034(3) 0.3740(8) 2.298(2) 0.035(8) Uani 1 1 d . . .
N5 N 1.072(2) 0.3272(8) 2.372(2) 0.033(8) Uani 1 1 d . . .
N6 N 0.622(3) 0.4729(8) 1.754(2) 0.034(8) Uani 1 1 d . . .
N7 N 0.463(3) 0.4681(10) 1.752(3) 0.053(10) Uani 1 1 d . . .
N8 N 0.186(2) 0.4643(7) 1.753(2) 0.029(7) Uani 1 1 d U . .
N9 N 0.037(3) 0.4670(7) 1.629(2) 0.033(8) Uani 1 1 d . . .
N10 N -0.122(3) 0.4746(7) 1.642(2) 0.036(8) Uani 1 1 d U . .
N11 N 0.156(2) 0.2871(7) 1.545(2) 0.028(7) Uani 1 1 d U . .
N12 N 0.165(3) 0.2840(7) 1.706(2) 0.035(8) Uani 1 1 d . . .
N13 N 0.197(3) 0.2876(11) 1.886(3) 0.067(14) Uani 1 1 d . . .
N14 N 0.056(2) 0.2696(6) 2.076(2) 0.024(7) Uani 1 1 d . . .
N15 N 0.064(3) 0.2724(7) 2.237(3) 0.039(9) Uani 1 1 d . . .
N16 N 0.165(3) 0.2359(7) 1.412(2) 0.041(9) Uani 1 1 d . . .
N17 N 0.268(3) 0.1966(8) 1.400(3) 0.042(9) Uani 1 1 d U . .
N18 N 0.420(4) 0.1606(13) 1.234(4) 0.083(15) Uani 1 1 d . . .
N19 N 0.590(3) 0.1356(7) 1.283(3) 0.040(9) Uani 1 1 d . . .
N20 N 0.741(3) 0.1233(10) 1.288(3) 0.060(11) Uani 1 1 d . . .
O1W O 0.776(4) 0.4220(8) 1.713(3) 0.101(16) Uani 1 1 d U . .
O2W O -0.047(3) 0.2642(9) 1.411(2) 0.079(12) Uani 1 1 d . . .
O3W O 0.634(4) 0.3808(12) 1.765(2) 0.105(16) Uani 1 1 d . . .
O4W O 0.091(4) 0.4290(14) 0.910(4) 0.126(19) Uani 1 1 d . . .
O5W O 0.935(9) 0.135(3) 1.357(8) 0.30(3) Uani 1 1 d U . .
O6W O 0.536(9) 0.323(2) 1.739(8) 0.29(3) Uani 1 1 d U . .

loop_
_atom_site_aniso_label
_atom_site_aniso_U_11
_atom_site_aniso_U_22
_atom_site_aniso_U_33
_atom_site_aniso_U_23
_atom_site_aniso_U_13
_atom_site_aniso_U_12
W1 0.0179(8) 0.0399(9) 0.0213(8) -0.0045(6) -0.0044(6) 0.0002(7)
W2 0.0174(9) 0.0362(8) 0.0318(9) 0.0002(7) -0.0053(7) 0.0029(7)
W3 0.0297(9) 0.0365(8) 0.0193(8) -0.0009(6) 0.0085(7) -0.0053(7)
W4 0.0325(10) 0.0455(9) 0.0261(8) -0.0016(7) 0.0133(7) 0.0059(8)
W5 0.0342(10) 0.0314(8) 0.0275(9) 0.0054(6) -0.0035(7) -0.0008(7)
W6 0.0182(8) 0.0345(8) 0.0198(7) -0.0043(6) 0.0015(6) 0.0035(7)
W7 0.0219(9) 0.0350(8) 0.0279(8) 0.0000(6) 0.0084(7) -0.0027(7)
W8 0.0165(8) 0.0332(8) 0.0210(8) -0.0043(6) -0.0019(6) -0.0013(7)
W9 0.0334(10) 0.0392(9) 0.0194(8) 0.0056(6) 0.0058(7) 0.0079(8)
W10 0.0282(10) 0.0366(9) 0.0337(9) -0.0030(7) 0.0048(7) 0.0107(7)
W11 0.0263(9) 0.0386(9) 0.0269(8) -0.0103(7) 0.0043(7) -0.0020(7)
W12 0.0255(9) 0.0360(9) 0.0310(9) -0.0009(7) 0.0025(7) -0.0095(7)
Cu1 0.019(3) 0.053(3) 0.025(2) 0.000(2) 0.003(2) 0.002(2)
Cu2 0.043(3) 0.046(3) 0.022(2) 0.008(2) 0.010(2) 0.004(2)
P1 0.100(10) 0.116(10) 0.117(10) -0.006(8) 0.010(8) -0.007(8)
O1 0.025(10) 0.026(9) 0.026(9) -0.005(7) 0.004(8) -0.003(8)
O2 0.028(10) 0.030(9) 0.025(9) 0.002(7) 0.010(8) -0.018(8)
O3 0.031(18) 0.056(18) 0.034(16) -0.018(13) 0.003(13) -0.005(14)
O4 0.004(13) 0.050(16) 0.024(13) -0.007(11) -0.002(10) -0.002(11)
O5 0.040(10) 0.047(10) 0.030(9) 0.003(8) 0.018(8) 0.000(8)
O6 0.026(9) 0.023(8) 0.010(8) -0.002(7) 0.007(7) 0.004(7)
O7 0.028(9) 0.028(9) 0.011(8) -0.004(7) -0.001(7) 0.003(8)
O8 0.042(18) 0.036(14) 0.035(16) 0.006(11) 0.023(14) -0.012(13)
O9 0.05(2) 0.041(15) 0.018(14) 0.011(11) 0.014(13) -0.007(14)
O10 0.026(18) 0.058(19) 0.07(2) 0.000(16) -0.015(15) 0.025(15)
O11 0.036(17) 0.056(17) 0.008(12) 0.001(11) -0.002(11) -0.022(14)
O12 0.049(19) 0.031(13) 0.012(13) -0.004(10) -0.004(12) -0.007(13)
O13 0.021(9) 0.032(9) 0.022(9) 0.002(7) 0.011(7) -0.004(7)
O14 0.015(9) 0.026(8) 0.016(8) -0.007(7) 0.001(7) -0.003(7)
O15 0.024(10) 0.025(9) 0.034(9) 0.000(7) -0.004(8) 0.010(8)
O16 0.043(19) 0.065(19) 0.019(14) -0.001(13) 0.006(13) -0.010(15)
O17 0.022(9) 0.032(9) 0.018(9) 0.001(7) 0.005(7) 0.000(7)
O18 0.04(2) 0.052(18) 0.06(2) -0.016(15) -0.002(16) -0.009(15)
O19 0.030(10) 0.034(9) 0.040(10) 0.008(8) 0.010(8) -0.006(8)
O20 0.029(17) 0.058(17) 0.026(15) -0.005(12) 0.022(13) -0.004(14)
O21 0.015(15) 0.066(19) 0.030(15) 0.021(13) 0.007(12) 0.018(13)
O22 0.012(14) 0.028(13) 0.042(16) 0.022(11) -0.004(12) -0.006(11)
O23 0.031(10) 0.031(9) 0.022(9) -0.006(7) 0.003(8) -0.005(8)
O24 0.026(17) 0.033(15) 0.08(2) 0.006(14) 0.028(16) -0.006(12)
O25 0.019(15) 0.040(15) 0.034(15) 0.006(11) 0.007(12) -0.001(12)
O26 0.013(14) 0.064(17) 0.007(12) -0.011(11) -0.001(10) -0.009(12)
O27 0.05(2) 0.031(14) 0.044(17) -0.028(12) -0.003(14) 0.019(13)
O28 0.038(10) 0.035(9) 0.021(9) -0.004(7) 0.008(8) 0.002(8)
O29 0.011(14) 0.034(14) 0.042(16) 0.005(11) 0.011(12) -0.006(11)
O30 0.08(2) 0.042(16) 0.020(14) -0.007(11) 0.018(14) 0.026(12)
O31 0.042(11) 0.040(10) 0.029(10) 0.008(8) 0.005(8) -0.002(8)
O32 0.04(2) 0.031(15) 0.07(2) -0.019(14) -0.003(17) 0.004(14)
O33 0.013(9) 0.032(9) 0.031(9) 0.001(7) 0.008(7) -0.001(7)
O34 0.039(18) 0.030(13) 0.040(16) -0.015(11) 0.021(14) -0.030(13)
O35 0.024(16) 0.027(14) 0.059(19) -0.010(12) 0.004(14) 0.004(12)
O36 0.06(2) 0.07(2) 0.036(17) -0.003(15) 0.012(16) 0.021(17)
O37 0.06(2) 0.043(18) 0.07(2) 0.013(16) 0.014(19) 0.011(17)
O39 0.037(17) 0.042(15) 0.007(12) -0.002(10) -0.003(11) 0.001(13)
O40 0.034(10) 0.032(9) 0.020(9) -0.001(7) 0.010(8) 0.004(8)
O41 0.05(2) 0.044(17) 0.050(18) 0.010(14) 0.018(16) 0.009(15)
C1 0.02(2) 0.09(3) 0.03(2) 0.04(2) 0.015(19) 0.02(2)
C2 0.048(14) 0.040(13) 0.037(13) -0.001(9) 0.009(9) 0.004(9)
C3 0.09(5) 0.05(3) 0.04(3) -0.01(2) -0.02(3) 0.04(3)
C4 0.031(12) 0.029(11) 0.011(10) -0.002(8) 0.003(9) -0.001(9)
C5 0.03(2) 0.04(2) 0.02(2) 0.001(17) 0.001(17) 0.017(19)
C6 0.034(13) 0.040(13) 0.039(12) -0.003(9) 0.013(9) 0.001(9)
C7 0.042(14) 0.043(13) 0.045(13) -0.002(9) 0.004(9) 0.000(9)
C8 0.03(3) 0.04(2) 0.03(2) 0.012(18) -0.009(19) -0.02(2)
C9 0.04(3) 0.05(3) 0.02(2) -0.008(19) 0.002(19) 0.01(2)
C10 0.067(17) 0.065(16) 0.063(16) -0.006(10) 0.011(10) 0.004(10)
C11 0.10(5) 0.02(2) 0.04(3) 0.007(19) 0.01(3) 0.03(2)
C12 0.020(11) 0.027(11) 0.023(11) 0.003(8) 0.010(9) -0.003(9)
C13 0.04(3) 0.11(4) 0.03(2) 0.03(2) 0.02(2) 0.02(3)
C14 0.075(19) 0.083(19) 0.076(19) 0.006(10) 0.019(11) 0.000(10)
C15 0.013(10) 0.022(10) 0.014(10) -0.005(8) 0.008(8) 0.002(8)
C16 0.027(12) 0.041(12) 0.029(12) 0.001(9) 0.011(9) 0.005(9)
C17 0.02(2) 0.05(3) 0.06(3) -0.05(2) 0.00(2) 0.00(2)
C18 0.030(12) 0.037(12) 0.035(12) 0.005(9) 0.011(9) -0.003(9)
C19 0.031(12) 0.039(12) 0.023(11) -0.001(9) 0.010(9) -0.002(9)
C20 0.01(2) 0.07(3) 0.03(2) -0.027(18) 0.001(16) 0.010(18)
C21 0.05(3) 0.08(3) 0.03(2) -0.01(2) 0.02(2) -0.02(3)
C22 0.04(3) 0.07(3) 0.02(2) -0.019(19) 0.004(19) -0.01(2)
C23 0.03(3) 0.10(4) 0.04(3) -0.02(3) 0.01(2) 0.00(3)
C24 0.041(13) 0.039(12) 0.032(12) -0.006(9) 0.011(9) 0.001(9)
C25 0.039(13) 0.048(13) 0.035(13) 0.002(9) 0.018(9) -0.002(9)
C26 0.030(12) 0.035(12) 0.031(12) -0.003(9) 0.008(9) 0.004(9)
C27 0.028(12) 0.036(12) 0.030(12) 0.006(9) 0.010(9) -0.005(9)
C28 0.034(12) 0.031(12) 0.030(12) -0.006(9) 0.010(9) 0.003(9)
C29 0.04(3) 0.11(4) 0.03(2) -0.02(2) 0.02(2) -0.03(3)
C30 0.07(4) 0.05(2) 0.01(2) 0.009(17) -0.01(2) 0.01(2)
C31 0.03(3) 0.08(3) 0.02(2) 0.00(2) 0.00(2) -0.02(2)
C32 0.02(2) 0.03(2) 0.03(2) 0.013(16) -0.006(17) -0.018(17)
C33 0.03(3) 0.07(3) 0.08(4) -0.04(3) 0.01(3) 0.01(3)
C34 0.03(2) 0.06(3) 0.04(2) 0.03(2) 0.02(2) 0.00(2)
C35 0.06(3) 0.03(2) 0.03(2) 0.008(16) 0.01(2) -0.01(2)
C36 0.053(15) 0.049(14) 0.045(14) 0.002(9) 0.005(10) 0.005(9)
C37 0.06(3) 0.05(2) 0.011(19) 0.015(17) 0.00(2) 0.00(2)
C38 0.046(14) 0.042(13) 0.040(13) 0.007(9) 0.011(10) 0.003(9)
C39 0.07(4) 0.09(4) 0.02(2) 0.01(2) -0.02(2) 0.01(3)
C40 0.05(3) 0.07(3) 0.04(3) 0.00(2) 0.02(2) 0.01(3)
C41 0.09(5) 0.03(2) 0.05(3) 0.004(19) -0.02(3) 0.01(2)
C42 0.049(15) 0.054(14) 0.050(14) -0.003(9) 0.010(10) -0.001(10)
C43 0.04(3) 0.06(3) 0.06(3) -0.01(2) 0.00(2) -0.02(3)
C44 0.07(4) 0.11(4) 0.03(3) 0.03(3) 0.00(3) 0.03(4)
N1 0.015(18) 0.06(2) 0.029(18) -0.015(16) 0.000(14) 0.005(16)
N2 0.015(10) 0.023(9) 0.020(10) -0.005(7) 0.009(8) 0.002(8)
N3 0.11(5) 0.08(3) 0.05(3) 0.00(2) 0.04(3) 0.00(3)
N4 0.020(18) 0.06(2) 0.021(16) 0.013(16) -0.007(13) 0.008(17)
N5 0.03(2) 0.06(2) 0.020(17) 0.016(15) 0.019(15) 0.001(16)
N6 0.03(2) 0.047(19) 0.022(17) -0.004(14) 0.013(16) 0.004(16)
N7 0.012(19) 0.08(3) 0.06(3) 0.02(2) -0.004(17) -0.007(19)
N8 0.027(11) 0.037(10) 0.028(10) 0.006(8) 0.018(8) -0.003(8)
N9 0.03(2) 0.045(19) 0.024(17) -0.001(14) 0.010(15) 0.000(16)
N10 0.034(11) 0.038(11) 0.036(11) 0.008(8) 0.012(9) -0.003(9)
N11 0.030(11) 0.031(10) 0.022(10) 0.008(8) 0.006(8) -0.001(8)
N12 0.05(2) 0.042(19) 0.011(15) -0.012(13) 0.005(16) 0.002(17)
N13 0.04(3) 0.13(4) 0.03(2) 0.01(2) 0.000(18) -0.06(3)
N14 0.04(2) 0.022(15) 0.017(16) 0.004(11) 0.011(14) -0.008(13)
N15 0.04(2) 0.014(15) 0.05(2) 0.015(14) -0.012(18) 0.001(15)
N16 0.06(3) 0.020(16) 0.04(2) 0.001(13) -0.002(18) -0.024(16)
N17 0.044(12) 0.040(11) 0.043(12) 0.002(9) 0.008(9) -0.007(9)
N18 0.04(3) 0.11(4) 0.09(4) -0.01(3) 0.00(3) 0.00(3)
N19 0.04(2) 0.027(17) 0.06(2) -0.010(16) 0.03(2) -0.007(16)
N20 0.03(2) 0.08(3) 0.06(3) 0.01(2) 0.00(2) 0.04(2)
O1W 0.19(5) 0.061(12) 0.05(2) -0.018(17) 0.03(3) 0.00(3)
O2W 0.09(3) 0.09(3) 0.04(2) 0.020(18) -0.03(2) 0.00(2)
O3W 0.12(4) 0.18(4) 0.020(18) 0.03(2) 0.03(2) 0.01(3)
O4W 0.08(4) 0.20(5) 0.11(4) 0.02(4) 0.05(3) 0.03(4)
O5W 0.30(3) 0.30(3) 0.30(3) 0.0000(10) 0.068(7) 0.0000(10)
O6W 0.29(3) 0.29(3) 0.29(3) 0.0000(10) 0.067(7) 0.0000(10)

loop_
_atom_type_symbol
_atom_type_description
_atom_type_scat_dispersion_real
_atom_type_scat_dispersion_imag
_atom_type_scat_source
C C 0.0033 0.0016 'International Tables Vol C Tables 4.2.6.8 and 6.1.1.4'
H H 0.0000 0.0000 'International Tables Vol C Tables 4.2.6.8 and 6.1.1.4'
N N 0.0061 0.0033 'International Tables Vol C Tables 4.2.6.8 and 6.1.1.4'
O O 0.0106 0.0060 'International Tables Vol C Tables 4.2.6.8 and 6.1.1.4'
P P 0.1023 0.0942 'International Tables Vol C Tables 4.2.6.8 and 6.1.1.4'
Cu Cu 0.3201 1.2651 'International Tables Vol C Tables 4.2.6.8 and 6.1.1.4'
W W -0.8490 6.8722 'International Tables Vol C Tables 4.2.6.8 and 6.1.1.4'

loop_
_geom_angle_atom_site_label_1
_geom_angle_atom_site_label_2
_geom_angle_atom_site_label_3
_geom_angle
_geom_angle_site_symmetry_1
_geom_angle_site_symmetry_3
O10 W1 O13 101.5(14) . .
O10 W1 O22 98.2(14) . .
O13 W1 O22 160.4(11) . .
O10 W1 O4 101.0(12) . .
O13 W1 O4 86.0(10) . .
O22 W1 O4 90.7(11) . .
O10 W1 O27 96.8(13) . .
O13 W1 O27 89.6(11) . .
O22 W1 O27 87.6(12) . .
O4 W1 O27 162.2(11) . .
O10 W1 O30 169.1(13) . .
O13 W1 O30 86.5(11) . .
O22 W1 O30 74.0(10) . .
O4 W1 O30 86.8(9) . .
O27 W1 O30 75.7(10) . .
O41 W2 O39 98.0(12) . .
O41 W2 O40 99.9(12) . .
O39 W2 O40 161.9(12) . .
O41 W2 O32 100.3(13) . .
O39 W2 O32 89.1(12) . .
O40 W2 O32 90.3(12) . .
O41 W2 O15 100.9(12) . .
O39 W2 O15 86.3(10) . .
O40 W2 O15 87.7(10) . .
O32 W2 O15 158.7(12) . .
O41 W2 O33 170.4(11) . .
O39 W2 O33 73.8(10) . .
O40 W2 O33 88.6(10) . .
O32 W2 O33 75.1(11) . .
O15 W2 O33 83.7(10) . .
O5 W3 O12 98.6(12) . .
O5 W3 O11 99.7(12) . .
O12 W3 O11 90.9(12) . .
O5 W3 O26 99.9(11) . .
O12 W3 O26 85.1(11) . .
O11 W3 O26 160.4(9) . .
O5 W3 O25 101.3(12) . .
O12 W3 O25 159.9(10) . .
O11 W3 O25 88.8(11) . .
O26 W3 O25 88.5(11) . .
O5 W3 O14 172.2(10) . .
O12 W3 O14 87.2(9) . .
O11 W3 O14 74.9(8) . .
O26 W3 O14 85.7(8) . .
O25 W3 O14 73.2(9) . .
O36 W4 O20 100.8(13) . .
O36 W4 O9 101.5(13) . .
O20 W4 O9 88.1(12) . .
O36 W4 O23 97.8(13) . .
O20 W4 O23 161.2(10) . .
O9 W4 O23 91.3(11) . .
O36 W4 O35 98.8(13) . .
O20 W4 O35 86.7(12) . .
O9 W4 O35 159.7(11) . .
O23 W4 O35 87.3(11) . .
O36 W4 O6 169.2(12) . .
O20 W4 O6 86.5(9) . .
O9 W4 O6 86.7(9) . .
O23 W4 O6 74.7(9) . .
O35 W4 O6 73.4(10) . .
O31 W5 O12 99.3(11) . .
O31 W5 O39 100.4(12) . .
O12 W5 O39 91.4(11) . .
O31 W5 O16 101.7(13) . .
O12 W5 O16 86.7(12) . .
O39 W5 O16 157.8(10) . .
O31 W5 O28 97.9(11) . .
O12 W5 O28 162.7(10) . .
O39 W5 O28 87.6(11) . .
O16 W5 O28 87.7(11) . .
O31 W5 O33 170.1(11) . .
O12 W5 O33 88.2(9) . .
O39 W5 O33 72.8(9) . .
O16 W5 O33 85.1(10) . .
O28 W5 O33 75.0(9) . .
O3 W6 O4 101.2(11) . .
O3 W6 O17 99.1(11) . .
O4 W6 O17 88.4(10) . .
O3 W6 O25 100.9(12) . .
O4 W6 O25 88.0(11) . .
O17 W6 O25 160.0(11) . .
O3 W6 O8 98.5(12) . .
O4 W6 O8 160.3(11) . .
O17 W6 O8 88.3(10) . .
O25 W6 O8 88.5(10) . .
O3 W6 O14 171.7(10) . .
O4 W6 O14 86.0(9) . .
O17 W6 O14 85.1(9) . .
O25 W6 O14 75.0(9) . .
O8 W6 O14 74.4(10) . .
O29 W7 O23 98.2(11) . .
O29 W7 O7 102.7(11) . .
O23 W7 O7 159.1(11) . .
O29 W7 O40 96.9(11) . .
O23 W7 O40 90.1(10) . .
O7 W7 O40 87.6(9) . .
O29 W7 O19 101.8(11) . .
O23 W7 O19 87.2(11) . .
O7 W7 O19 88.3(10) . .
O40 W7 O19 161.2(11) . .
O29 W7 O6 172.9(9) . .
O23 W7 O6 75.3(9) . .
O7 W7 O6 83.9(9) . .
O40 W7 O6 86.0(10) . .
O19 W7 O6 75.4(9) . .
O1 W8 O15 99.0(11) . .
O1 W8 O7 97.5(10) . .
O15 W8 O7 88.9(10) . .
O1 W8 O8 98.8(11) . .
O15 W8 O8 162.1(11) . .
O7 W8 O8 90.7(10) . .
O1 W8 O11 98.5(10) . .
O15 W8 O11 89.3(12) . .
O7 W8 O11 164.0(10) . .
O8 W8 O11 86.2(11) . .
O1 W8 O14 172.5(9) . .
O15 W8 O14 85.9(10) . .
O7 W8 O14 88.2(9) . .
O8 W8 O14 76.2(10) . .
O11 W8 O14 75.8(9) . .
O21 W9 O35 98.6(12) . .
O21 W9 O13 97.4(12) . .
O35 W9 O13 88.4(10) . .
O21 W9 O19 101.0(12) . .
O35 W9 O19 88.7(11) . .
O13 W9 O19 161.6(10) . .
O21 W9 O17 101.4(11) . .
O35 W9 O17 159.7(11) . .
O13 W9 O17 86.0(10) . .
O19 W9 O17 90.5(11) . .
O21 W9 O6 172.5(9) . .
O35 W9 O6 74.8(10) . .
O13 W9 O6 86.2(9) . .
O19 W9 O6 75.5(9) . .
O17 W9 O6 85.4(8) . .
O24 W10 O37 101.6(14) . .
O24 W10 O9 105.0(12) . .
O37 W10 O9 87.7(13) . .
O24 W10 O28 94.4(11) . .
O37 W10 O28 90.8(13) . .
O9 W10 O28 160.4(11) . .
O24 W10 O32 98.6(13) . .
O37 W10 O32 159.8(12) . .
O9 W10 O32 85.6(13) . .
O28 W10 O32 89.1(13) . .
O24 W10 O33 167.9(12) . .
O37 W10 O33 85.9(11) . .
O9 W10 O33 84.7(10) . .
O28 W10 O33 75.7(9) . .
O32 W10 O33 74.6(10) . .
O18 W11 O37 99.6(15) . .
O18 W11 O34 96.9(13) . .
O37 W11 O34 89.5(13) . .
O18 W11 O27 98.4(13) . .
O37 W11 O27 162.0(12) . .
O34 W11 O27 88.8(13) . .
O18 W11 O20 103.1(13) . .
O37 W11 O20 86.8(13) . .
O34 W11 O20 159.9(10) . .
O27 W11 O20 88.6(12) . .
O18 W11 O30 170.2(13) . .
O37 W11 O30 85.6(12) . .
O34 W11 O30 74.7(10) . .
O27 W11 O30 76.7(10) . .
O20 W11 O30 85.4(10) . .
O2 W12 O26 99.6(10) . .
O2 W12 O16 102.6(12) . .
O26 W12 O16 87.6(11) . .
O2 W12 O22 96.3(11) . .
O26 W12 O22 91.0(11) . .
O16 W12 O22 161.0(11) . .
O2 W12 O34 97.5(10) . .
O26 W12 O34 163.0(10) . .
O16 W12 O34 89.4(12) . .
O22 W12 O34 86.4(12) . .
O2 W12 O30 168.7(11) . .
O26 W12 O30 87.6(9) . .
O16 W12 O30 86.3(11) . .
O22 W12 O30 74.7(10) . .
O34 W12 O30 75.5(9) . .
N10 Cu1 N6 173.5(13) 1_655 .
N10 Cu1 N1 93.6(13) 1_655 .
N6 Cu1 N1 90.0(12) . .
N10 Cu1 O1 89.6(12) 1_655 .
N6 Cu1 O1 86.6(11) . .
N1 Cu1 O1 176.2(12) . .
N10 Cu1 O3 91.4(11) 1_655 3_668
N6 Cu1 O3 93.7(11) . 3_668
N1 Cu1 O3 93.0(12) . 3_668
O1 Cu1 O3 88.9(9) . 3_668
N10 Cu1 O1W 83.4(15) 1_655 .
N6 Cu1 O1W 91.2(16) . .
N1 Cu1 O1W 91.9(14) . .
O1 Cu1 O1W 86.5(13) . .
O3 Cu1 O1W 173.0(11) 3_668 .
N5 Cu2 N16 172.4(14) 1_454 .
N5 Cu2 N15 92.3(12) 1_454 1_554
N16 Cu2 N15 89.9(12) . 1_554
N5 Cu2 N11 90.8(12) 1_454 .
N16 Cu2 N11 87.0(12) . .
N15 Cu2 N11 176.9(11) 1_554 .
N5 Cu2 O2W 96.6(13) 1_454 .
N16 Cu2 O2W 90.6(14) . .
N15 Cu2 O2W 90.8(14) 1_554 .
N11 Cu2 O2W 89.0(12) . .
N5 Cu2 O2 85.8(11) 1_454 .
N16 Cu2 O2 86.9(12) . .
N15 Cu2 O2 89.6(12) 1_554 .
N11 Cu2 O2 90.4(11) . .
O2W Cu2 O2 177.5(11) . .
O30 P1 O33 109.8(19) . .
O30 P1 O6 112(2) . .
O33 P1 O6 109.1(19) . .
O30 P1 O14 108.6(19) . .
O33 P1 O14 110.9(19) . .
O6 P1 O14 106.4(17) . .
W8 O1 Cu1 145.5(13) . .
W12 O2 Cu2 150.4(14) . .
W6 O3 Cu1 140.3(15) . 3_668
W6 O4 W1 148.3(13) . .
P1 O6 W7 128.6(15) . .
P1 O6 W9 125.4(16) . .
W7 O6 W9 89.7(7) . .
P1 O6 W4 122.6(14) . .
W7 O6 W4 89.0(7) . .
W9 O6 W4 90.1(7) . .
W8 O7 W7 146.9(13) . .
W8 O8 W6 118.7(13) . .
W4 O9 W10 147.2(16) . .
W3 O11 W8 119.1(11) . .
W3 O12 W5 148.8(13) . .
W1 O13 W9 149.9(13) . .
P1 O14 W8 124.1(15) . .
P1 O14 W6 126.6(15) . .
W8 O14 W6 90.8(7) . .
P1 O14 W3 124.5(14) . .
W8 O14 W3 90.2(7) . .
W6 O14 W3 90.0(7) . .
W8 O15 W2 148.2(14) . .
W12 O16 W5 147.0(17) . .
W6 O17 W9 147.9(13) . .
W9 O19 W7 119.3(12) . .
W4 O20 W11 148.4(15) . .
W1 O22 W12 120.6(12) . .
W7 O23 W4 121.0(13) . .
W6 O25 W3 121.6(13) . .
W12 O26 W3 148.7(13) . .
W11 O27 W1 117.4(13) . .
W10 O28 W5 118.8(12) . .
P1 O30 W12 125.6(17) . .
P1 O30 W11 124.3(18) . .
W12 O30 W11 91.0(10) . .
P1 O30 W1 124.5(17) . .
W12 O30 W1 90.8(12) . .
W11 O30 W1 90.2(10) . .
W2 O32 W10 120.1(16) . .
P1 O33 W2 125.3(15) . .
P1 O33 W10 125.5(16) . .
W2 O33 W10 90.2(8) . .
P1 O33 W5 124.3(15) . .
W2 O33 W5 90.3(9) . .
W10 O33 W5 90.4(8) . .
W11 O34 W12 118.8(11) . .
W9 O35 W4 121.6(15) . .
W11 O37 W10 149.7(17) . .
W2 O39 W5 123.2(12) . .
W2 O40 W7 147.3(14) . .
N1 C1 N2 111(4) . .
C3 C2 N2 102(4) . .
N1 C3 C2 116(4) . .
C5 C4 C8 122(4) . .
C4 C5 C7 120(4) . .
C4 C5 N2 123(3) . .
C7 C5 N2 116(4) . .
C8 C6 N3 131(4) . .
C8 C6 N4 113(4) . .
N3 C6 N4 116(4) . .
N3 C7 C5 120(4) . .
C6 C8 C4 113(4) . .
N5 C9 N4 116(4) . .
C11 C10 N4 104(4) . .
C10 C11 N5 110(4) . .
N6 C12 N7 108(3) . .
N6 C13 C14 106(5) . .
N7 C14 C13 104(5) . .
C16 C15 C17 112(4) . .
C16 C15 N7 123(3) . .
C17 C15 N7 124(3) . .
N8 C16 C15 127(4) . .
C19 C17 C15 126(4) . .
N8 C18 C19 120(4) . .
N8 C18 N9 113(3) . .
C19 C18 N9 125(4) . .
C17 C19 C18 118(4) . .
C22 C20 N9 104(3) . .
N10 C21 N9 114(4) . .
C20 C22 N10 113(4) . .
C25 C23 N12 102(4) . .
N11 C24 N12 103(4) . .
C23 C25 N11 117(4) . .
C28 C26 C27 116(4) . .
C30 C27 C26 120(4) . .
C26 C28 N13 122(4) . .
C26 C28 N12 122(4) . .
N13 C28 N12 116(3) . .
C30 C29 N13 119(4) . .
C29 C30 C27 121(4) . .
C29 C30 N14 119(4) . .
C27 C30 N14 120(4) . .
C33 C31 N14 102(4) . .
N15 C32 N14 113(3) . .
C31 C33 N15 114(5) . .
C35 C34 N16 108(3) . .
N17 C35 C34 106(4) . .
N16 C36 N17 110(4) . .
C38 C37 N17 125(4) . .
C38 C37 C40 115(4) . .
N17 C37 C40 119(4) . .
C37 C38 C39 123(4) . .
C38 C39 C41 119(5) . .
N18 C40 C37 124(5) . .
N18 C41 C39 124(6) . .
N18 C41 N19 121(5) . .
C39 C41 N19 115(4) . .
N20 C42 N19 109(4) . .
C44 C43 N19 110(4) . .
C43 C44 N20 99(4) . .
C3 N1 C1 105(4) . .
C3 N1 Cu1 131(3) . .
C1 N1 Cu1 117(3) . .
C1 N2 C2 107(3) . .
C1 N2 C5 123(3) . .
C2 N2 C5 129(3) . .
C6 N3 C7 114(5) . .
C9 N4 C10 106(3) . .
C9 N4 C6 129(3) . .
C10 N4 C6 125(4) . .
C9 N5 C11 104(3) . .
C9 N5 Cu2 130(3) . 1_656
C11 N5 Cu2 124(3) . 1_656
C12 N6 C13 112(3) . .
C12 N6 Cu1 124(2) . .
C13 N6 Cu1 124(3) . .
C12 N7 C14 110(4) . .
C12 N7 C15 125(4) . .
C14 N7 C15 125(4) . .
C16 N8 C18 116(3) . .
C21 N9 C18 130(4) . .
C21 N9 C20 106(4) . .
C18 N9 C20 124(3) . .
C21 N10 C22 103(3) . .
C21 N10 Cu1 128(3) . 1_455
C22 N10 Cu1 127(3) . 1_455
C25 N11 C24 106(3) . .
C25 N11 Cu2 130(2) . .
C24 N11 Cu2 125(3) . .
C23 N12 C24 112(3) . .
C23 N12 C28 128(3) . .
C24 N12 C28 120(3) . .
C29 N13 C28 121(4) . .
C32 N14 C31 108(3) . .
C32 N14 C30 130(3) . .
C31 N14 C30 123(3) . .
C32 N15 C33 102(4) . .
C32 N15 Cu2 130(3) . 1_556
C33 N15 Cu2 127(3) . 1_556
C36 N16 C34 107(4) . .
C36 N16 Cu2 123(3) . .
C34 N16 Cu2 127(3) . .
C35 N17 C37 119(4) . .
C35 N17 C36 109(4) . .
C37 N17 C36 131(4) . .
C41 N18 C40 115(5) . .
C42 N19 C43 107(4) . .
C42 N19 C41 129(4) . .
C43 N19 C41 125(4) . .
C42 N20 C44 115(4) . .

loop_
_geom_bond_atom_site_label_1
_geom_bond_atom_site_label_2
_geom_bond_distance
_geom_bond_site_symmetry_2
W1 O10 1.71(3) .
W1 O13 1.87(2) .
W1 O22 1.89(2) .
W1 O4 1.91(2) .
W1 O27 1.98(2) .
W1 O30 2.35(3) .
W2 O41 1.69(3) .
W2 O39 1.86(2) .
W2 O40 1.88(2) .
W2 O32 1.90(3) .
W2 O15 1.91(2) .
W2 O33 2.33(2) .
W3 O5 1.71(2) .
W3 O12 1.89(3) .
W3 O11 1.89(2) .
W3 O26 1.92(2) .
W3 O25 1.95(3) .
W3 O14 2.36(2) .
W4 O36 1.72(3) .
W4 O20 1.87(3) .
W4 O9 1.89(3) .
W4 O23 1.90(2) .
W4 O35 1.94(3) .
W4 O6 2.356(19) .
W5 O31 1.71(2) .
W5 O12 1.90(3) .
W5 O39 1.91(3) .
W5 O16 1.93(3) .
W5 O28 1.95(2) .
W5 O33 2.35(2) .
W6 O3 1.77(3) .
W6 O4 1.86(2) .
W6 O17 1.86(2) .
W6 O25 1.87(2) .
W6 O8 1.94(3) .
W6 O14 2.34(2) .
W7 O29 1.71(2) .
W7 O23 1.88(2) .
W7 O7 1.90(2) .
W7 O40 1.92(2) .
W7 O19 1.92(3) .
W7 O6 2.35(2) .
W8 O1 1.72(2) .
W8 O15 1.88(2) .
W8 O7 1.89(2) .
W8 O8 1.90(3) .
W8 O11 1.94(2) .
W8 O14 2.30(2) .
W9 O21 1.72(2) .
W9 O35 1.87(2) .
W9 O13 1.91(2) .
W9 O19 1.91(3) .
W9 O17 1.92(2) .
W9 O6 2.35(2) .
W10 O24 1.73(3) .
W10 O37 1.88(4) .
W10 O9 1.90(2) .
W10 O28 1.92(2) .
W10 O32 1.92(3) .
W10 O33 2.34(2) .
W11 O18 1.67(3) .
W11 O37 1.87(3) .
W11 O34 1.92(2) .
W11 O27 1.93(3) .
W11 O20 1.93(2) .
W11 O30 2.35(2) .
W12 O2 1.72(2) .
W12 O26 1.87(2) .
W12 O16 1.87(3) .
W12 O22 1.92(2) .
W12 O34 1.94(2) .
W12 O30 2.30(3) .
Cu1 N10 2.02(3) 1_655
Cu1 N6 2.06(3) .
Cu1 N1 2.06(3) .
Cu1 O1 2.07(2) .
Cu1 O3 2.27(3) 3_668
Cu1 O1W 2.30(4) .
Cu2 N5 2.00(3) 1_454
Cu2 N16 2.04(3) .
Cu2 N15 2.06(4) 1_554
Cu2 N11 2.08(3) .
Cu2 O2W 2.28(4) .
Cu2 O2 2.36(2) .
P1 O30 1.55(4) .
P1 O33 1.55(3) .
P1 O6 1.56(3) .
P1 O14 1.58(3) .
O3 Cu1 2.27(3) 3_668
C1 N1 1.31(5) .
C1 N2 1.37(5) .
C2 C3 1.37(6) .
C2 N2 1.38(5) .
C3 N1 1.29(5) .
C4 C5 1.33(5) .
C4 C8 1.38(5) .
C5 C7 1.37(6) .
C5 N2 1.44(4) .
C6 C8 1.32(6) .
C6 N3 1.32(6) .
C6 N4 1.52(5) .
C7 N3 1.37(6) .
C9 N5 1.30(5) .
C9 N4 1.31(5) .
C10 C11 1.37(6) .
C10 N4 1.44(6) .
C11 N5 1.41(5) .
C12 N6 1.29(5) .
C12 N7 1.32(5) .
C13 N6 1.33(5) .
C13 C14 1.42(7) .
C14 N7 1.36(7) .
C15 C16 1.37(4) .
C15 C17 1.38(5) .
C15 N7 1.41(5) .
C16 N8 1.35(5) .
C17 C19 1.30(5) .
C18 N8 1.36(5) .
C18 C19 1.40(5) .
C18 N9 1.40(5) .
C20 C22 1.29(5) .
C20 N9 1.41(5) .
C21 N10 1.27(6) .
C21 N9 1.34(5) .
C22 N10 1.41(5) .
C23 C25 1.30(6) .
C23 N12 1.35(5) .
C24 N11 1.37(5) .
C24 N12 1.40(5) .
C25 N11 1.32(5) .
C26 C28 1.29(5) .
C26 C27 1.43(5) .
C27 C30 1.35(6) .
C28 N13 1.37(5) .
C28 N12 1.46(4) .
C29 C30 1.32(6) .
C29 N13 1.32(5) .
C30 N14 1.46(5) .
C31 C33 1.32(6) .
C31 N14 1.37(5) .
C32 N15 1.26(5) .
C32 N14 1.34(5) .
C33 N15 1.38(6) .
C34 C35 1.39(6) .
C34 N16 1.40(5) .
C35 N17 1.33(5) .
C36 N16 1.29(5) .
C36 N17 1.37(5) .
C37 C38 1.28(6) .
C37 N17 1.37(5) .
C37 C40 1.48(5) .
C38 C39 1.35(6) .
C39 C41 1.37(6) .
C40 N18 1.34(6) .
C41 N18 1.33(6) .
C41 N19 1.49(6) .
C42 N20 1.26(5) .
C42 N19 1.29(6) .
C43 C44 1.35(7) .
C43 N19 1.44(6) .
C44 N20 1.43(6) .
N5 Cu2 2.00(3) 1_656
N10 Cu1 2.02(3) 1_455
N15 Cu2 2.06(4) 1_556
